data_7153411
loop_
_publ_author_name
'Maeda, Hiromitsu'
'Takayama, Mayumi'
'Kobayashi, Kazuki'
'Shinmori, Hideyuki'

_publ_section_title
;
 Modification at a boron unit: tuning electronic and optical properties of
 pi-conjugated acyclic anion receptors.
;
_journal_issue 19
_journal_name_full 'Organic &amp; biomolecular chemistry'
_journal_page_first 4308
_journal_page_last 4315
_journal_paper_doi 10.1039/c0ob00044b
_journal_volume 8
_journal_year 2010
_chemical_formula_moiety 'C23 H19 B N2 O2'
_chemical_formula_sum 'C23 H19 B N2 O2'
_chemical_formula_weight 366.21
_chemical_name_systematic
;
?
;
_space_group_IT_number 14
_symmetry_cell_setting monoclinic
_symmetry_Int_Tables_number 14
_symmetry_space_group_name_Hall '-P 2yn'
_symmetry_space_group_name_H-M 'P 1 21/n 1'
_atom_sites_solution_hydrogens geom
_atom_sites_solution_primary direct
_atom_sites_solution_secondary difmap
_audit_creation_method SHELXL-97
_cell_angle_alpha 90.00
_cell_angle_beta 99.314(16)
_cell_angle_gamma 90.00
_cell_formula_units_Z 4
_cell_length_a 11.512(5)
_cell_length_b 14.056(4)
_cell_length_c 11.554(4)
_cell_measurement_reflns_used 14585
_cell_measurement_temperature 123(2)
_cell_measurement_theta_max 27.5
_cell_measurement_theta_min 3.1
_cell_volume 1844.9(12)
_computing_structure_refinement 'SHELXL-97 (Sheldrick, 1997)'
_computing_structure_solution 'SHELXS-97 (Sheldrick, 1990)'
_diffrn_ambient_temperature 123(2)
_diffrn_detector_area_resol_mean 5.00
_diffrn_measured_fraction_theta_full 0.998
_diffrn_measured_fraction_theta_max 0.998
_diffrn_measurement_device_type 'Rigaku RAXIS-RAPID'
_diffrn_measurement_method \w
_diffrn_radiation_monochromator graphite
_diffrn_radiation_source 'fine-focus sealed tube'
_diffrn_radiation_type MoK\a
_diffrn_radiation_wavelength 0.71075
_diffrn_reflns_av_R_equivalents 0.0287
_diffrn_reflns_av_sigmaI/netI 0.0236
_diffrn_reflns_limit_h_max 14
_diffrn_reflns_limit_h_min -14
_diffrn_reflns_limit_k_max 17
_diffrn_reflns_limit_k_min -18
_diffrn_reflns_limit_l_max 14
_diffrn_reflns_limit_l_min -14
_diffrn_reflns_number 17717
_diffrn_reflns_theta_full 27.48
_diffrn_reflns_theta_max 27.48
_diffrn_reflns_theta_min 3.09
_exptl_absorpt_coefficient_mu 0.084
_exptl_absorpt_correction_T_max 0.9753
_exptl_absorpt_correction_T_min 0.9592
_exptl_absorpt_correction_type none
_exptl_crystal_colour yellow
_exptl_crystal_density_diffrn 1.318
_exptl_crystal_density_method 'not measured'
_exptl_crystal_description prism
_exptl_crystal_F_000 768
_exptl_crystal_size_max 0.50
_exptl_crystal_size_mid 0.30
_exptl_crystal_size_min 0.30
_refine_diff_density_max 0.441
_refine_diff_density_min -0.253
_refine_diff_density_rms 0.042
_refine_ls_extinction_method none
_refine_ls_goodness_of_fit_ref 1.037
_refine_ls_hydrogen_treatment constr
_refine_ls_matrix_type full
_refine_ls_number_parameters 253
_refine_ls_number_reflns 4211
_refine_ls_number_restraints 0
_refine_ls_restrained_S_all 1.037
_refine_ls_R_factor_all 0.0494
_refine_ls_R_factor_gt 0.0403
_refine_ls_shift/su_max 0.000
_refine_ls_shift/su_mean 0.000
_refine_ls_structure_factor_coef Fsqd
_refine_ls_weighting_details 'calc w=1/[\s^2^(Fo^2^)+(0.0568P)^2^+0.6106P] where P=(Fo^2^+2Fc^2^)/3'
_refine_ls_weighting_scheme calc
_refine_ls_wR_factor_gt 0.1029
_refine_ls_wR_factor_ref 0.1083
_reflns_number_gt 3548
_reflns_number_total 4211
_reflns_threshold_expression >2sigma(I)
_cod_data_source_file c0ob00044b.txt
_cod_data_source_block 81203mae
_cod_database_code 7153411

loop_
_symmetry_equiv_pos_as_xyz
'x, y, z'
'-x+1/2, y+1/2, -z+1/2'
'-x, -y, -z'
'x-1/2, -y-1/2, z-1/2'

loop_
_atom_site_label
_atom_site_type_symbol
_atom_site_fract_x
_atom_site_fract_y
_atom_site_fract_z
_atom_site_U_iso_or_equiv
_atom_site_adp_type
_atom_site_occupancy
_atom_site_symmetry_multiplicity
_atom_site_calc_flag
_atom_site_refinement_flags
C1 C 0.13141(12) -0.07274(10) 0.05845(13) 0.0280(3) Uani 1 1 d .
H1 H 0.0853 -0.0896 -0.0145 0.034 Uiso 1 1 calc R
C2 C 0.11461(12) -0.10510(10) 0.16679(13) 0.0296(3) Uani 1 1 d .
H2 H 0.0554 -0.1482 0.1821 0.036 Uiso 1 1 calc R
C3 C 0.20079(12) -0.06291(9) 0.25041(13) 0.0261(3) Uani 1 1 d .
H3 H 0.2107 -0.0719 0.3329 0.031 Uiso 1 1 calc R
C4 C 0.26910(11) -0.00555(8) 0.19045(11) 0.0208(3) Uani 1 1 d .
C5 C 0.36878(11) 0.05385(8) 0.23089(11) 0.0190(2) Uani 1 1 d .
C6 C 0.41299(11) 0.06833(9) 0.34875(11) 0.0213(3) Uani 1 1 d .
H4 H 0.3877 0.0298 0.4075 0.026 Uiso 1 1 calc R
C7 C 0.49512(11) 0.14053(8) 0.37880(11) 0.0194(2) Uani 1 1 d .
C8 C 0.52418(11) 0.17821(9) 0.49507(11) 0.0222(3) Uani 1 1 d .
C9 C 0.47570(12) 0.16083(9) 0.59477(11) 0.0243(3) Uani 1 1 d .
H5 H 0.4149 0.1164 0.6014 0.029 Uiso 1 1 calc R
C10 C 0.53106(14) 0.21934(11) 0.68351(12) 0.0317(3) Uani 1 1 d .
H6 H 0.5152 0.2222 0.7616 0.038 Uiso 1 1 calc R
C11 C 0.61297(14) 0.27243(11) 0.63798(13) 0.0345(3) Uani 1 1 d .
H7 H 0.6638 0.3188 0.6791 0.041 Uiso 1 1 calc R
N1 N 0.22457(10) -0.01293(8) 0.07325(10) 0.0237(2) Uani 1 1 d .
H8 H 0.2524 0.0167 0.0165 0.028 Uiso 1 1 calc R
N2 N 0.60874(11) 0.24720(9) 0.52363(10) 0.0301(3) Uani 1 1 d .
H9 H 0.6531 0.2712 0.4756 0.036 Uiso 1 1 calc R
O1 O 0.41217(7) 0.09868(6) 0.14809(8) 0.01906(19) Uani 1 1 d .
O2 O 0.54706(8) 0.18255(6) 0.29991(7) 0.01940(19) Uani 1 1 d .
B1 B 0.53698(12) 0.13623(9) 0.17823(12) 0.0180(3) Uani 1 1 d .
C12 C 0.55273(11) 0.22024(8) 0.08826(10) 0.0181(2) Uani 1 1 d .
C13 C 0.65203(11) 0.23031(9) 0.03447(12) 0.0235(3) Uani 1 1 d .
H10 H 0.7129 0.1841 0.0489 0.028 Uiso 1 1 calc R
C14 C 0.66427(13) 0.30626(10) -0.03978(12) 0.0290(3) Uani 1 1 d .
H11 H 0.7327 0.3112 -0.0756 0.035 Uiso 1 1 calc R
C15 C 0.57730(13) 0.37441(10) -0.06159(12) 0.0286(3) Uani 1 1 d .
H12 H 0.5858 0.4264 -0.1120 0.034 Uiso 1 1 calc R
C16 C 0.47748(12) 0.36657(9) -0.00953(12) 0.0261(3) Uani 1 1 d .
H13 H 0.4172 0.4132 -0.0242 0.031 Uiso 1 1 calc R
C17 C 0.46584(11) 0.29034(9) 0.06415(11) 0.0217(3) Uani 1 1 d .
H14 H 0.3969 0.2856 0.0992 0.026 Uiso 1 1 calc R
C18 C 0.62843(11) 0.04846(8) 0.18657(11) 0.0194(2) Uani 1 1 d .
C19 C 0.59662(11) -0.04143(9) 0.14039(11) 0.0206(3) Uani 1 1 d .
H15 H 0.5186 -0.0514 0.1007 0.025 Uiso 1 1 calc R
C20 C 0.67646(12) -0.11709(9) 0.15099(11) 0.0236(3) Uani 1 1 d .
H16 H 0.6522 -0.1776 0.1191 0.028 Uiso 1 1 calc R
C21 C 0.79025(13) -0.10415(10) 0.20758(12) 0.0271(3) Uani 1 1 d .
H17 H 0.8442 -0.1558 0.2162 0.033 Uiso 1 1 calc R
C22 C 0.82541(13) -0.01504(11) 0.25182(13) 0.0325(3) Uani 1 1 d .
H18 H 0.9043 -0.0051 0.2890 0.039 Uiso 1 1 calc R
C23 C 0.74530(12) 0.05974(10) 0.24174(13) 0.0283(3) Uani 1 1 d .
H19 H 0.7705 0.1201 0.2731 0.034 Uiso 1 1 calc R

loop_
_atom_site_aniso_label
_atom_site_aniso_U_11
_atom_site_aniso_U_22
_atom_site_aniso_U_33
_atom_site_aniso_U_23
_atom_site_aniso_U_13
_atom_site_aniso_U_12
C1 0.0212(6) 0.0294(7) 0.0337(7) -0.0082(6) 0.0052(5) -0.0046(5)
C2 0.0235(7) 0.0279(7) 0.0397(8) -0.0054(6) 0.0119(6) -0.0072(5)
C3 0.0252(7) 0.0240(6) 0.0309(7) -0.0016(5) 0.0106(5) -0.0043(5)
C4 0.0194(6) 0.0185(6) 0.0256(6) -0.0019(5) 0.0071(5) 0.0011(4)
C5 0.0180(6) 0.0146(5) 0.0255(6) 0.0003(4) 0.0069(5) 0.0024(4)
C6 0.0231(6) 0.0186(6) 0.0234(6) 0.0018(5) 0.0073(5) -0.0007(4)
C7 0.0199(6) 0.0176(5) 0.0215(6) 0.0022(4) 0.0055(5) 0.0043(4)
C8 0.0242(6) 0.0202(6) 0.0222(6) 0.0015(5) 0.0040(5) 0.0006(5)
C9 0.0269(7) 0.0252(6) 0.0211(6) 0.0007(5) 0.0045(5) -0.0053(5)
C10 0.0380(8) 0.0369(8) 0.0206(6) -0.0019(6) 0.0058(6) -0.0085(6)
C11 0.0399(8) 0.0357(8) 0.0273(7) -0.0051(6) 0.0034(6) -0.0142(6)
N1 0.0210(5) 0.0247(5) 0.0263(6) -0.0022(4) 0.0063(4) -0.0032(4)
N2 0.0332(6) 0.0330(6) 0.0255(6) -0.0001(5) 0.0085(5) -0.0088(5)
O1 0.0176(4) 0.0192(4) 0.0207(4) 0.0005(3) 0.0039(3) -0.0017(3)
O2 0.0209(4) 0.0180(4) 0.0200(4) -0.0003(3) 0.0054(3) -0.0024(3)
B1 0.0169(6) 0.0180(6) 0.0194(6) -0.0013(5) 0.0036(5) -0.0008(5)
C12 0.0197(6) 0.0179(5) 0.0166(5) -0.0026(4) 0.0024(4) -0.0027(4)
C13 0.0215(6) 0.0248(6) 0.0249(6) -0.0005(5) 0.0055(5) -0.0004(5)
C14 0.0296(7) 0.0340(7) 0.0253(7) 0.0011(6) 0.0102(6) -0.0079(5)
C15 0.0398(8) 0.0235(6) 0.0222(6) 0.0043(5) 0.0037(6) -0.0070(5)
C16 0.0308(7) 0.0211(6) 0.0247(6) 0.0012(5) -0.0002(5) 0.0027(5)
C17 0.0219(6) 0.0220(6) 0.0216(6) -0.0012(5) 0.0045(5) -0.0004(5)
C18 0.0205(6) 0.0192(6) 0.0188(6) 0.0011(4) 0.0041(5) 0.0012(4)
C19 0.0206(6) 0.0214(6) 0.0206(6) -0.0002(5) 0.0060(5) -0.0012(5)
C20 0.0314(7) 0.0190(6) 0.0219(6) -0.0002(5) 0.0090(5) 0.0007(5)
C21 0.0321(7) 0.0266(6) 0.0227(6) 0.0013(5) 0.0047(5) 0.0112(5)
C22 0.0246(7) 0.0368(8) 0.0328(7) -0.0072(6) -0.0056(6) 0.0068(6)
C23 0.0247(7) 0.0246(6) 0.0332(7) -0.0073(5) -0.0027(5) 0.0019(5)

loop_
_atom_type_symbol
_atom_type_description
_atom_type_scat_dispersion_real
_atom_type_scat_dispersion_imag
_atom_type_scat_source
C C 0.0033 0.0016 'International Tables Vol C Tables 4.2.6.8 and 6.1.1.4'
H H 0.0000 0.0000 'International Tables Vol C Tables 4.2.6.8 and 6.1.1.4'
B B 0.0013 0.0007 'International Tables Vol C Tables 4.2.6.8 and 6.1.1.4'
N N 0.0061 0.0033 'International Tables Vol C Tables 4.2.6.8 and 6.1.1.4'
O O 0.0106 0.0060 'International Tables Vol C Tables 4.2.6.8 and 6.1.1.4'

loop_
_geom_angle_atom_site_label_1
_geom_angle_atom_site_label_2
_geom_angle_atom_site_label_3
_geom_angle
N1 C1 C2 108.44(12)
N1 C1 H1 125.8
C2 C1 H1 125.8
C1 C2 C3 107.45(12)
C1 C2 H2 126.3
C3 C2 H2 126.3
C4 C3 C2 107.30(13)
C4 C3 H3 126.3
C2 C3 H3 126.3
N1 C4 C3 107.30(11)
N1 C4 C5 121.11(11)
C3 C4 C5 131.58(12)
O1 C5 C6 121.51(11)
O1 C5 C4 114.93(11)
C6 C5 C4 123.45(11)
C5 C6 C7 118.52(11)
C5 C6 H4 120.7
C7 C6 H4 120.7
O2 C7 C6 121.57(11)
O2 C7 C8 115.00(11)
C6 C7 C8 123.34(11)
N2 C8 C9 106.89(11)
N2 C8 C7 122.29(12)
C9 C8 C7 130.73(12)
C8 C9 C10 108.21(12)
C8 C9 H5 125.9
C10 C9 H5 125.9
C11 C10 C9 107.53(13)
C11 C10 H6 126.2
C9 C10 H6 126.2
N2 C11 C10 108.15(13)
N2 C11 H7 125.9
C10 C11 H7 125.9
C1 N1 C4 109.51(11)
C1 N1 H8 125.2
C4 N1 H8 125.2
C11 N2 C8 109.21(12)
C11 N2 H9 125.4
C8 N2 H9 125.4
C5 O1 B1 117.29(10)
C7 O2 B1 118.07(9)
O1 B1 O2 106.61(9)
O1 B1 C12 108.05(10)
O2 B1 C12 106.35(9)
O1 B1 C18 109.39(10)
O2 B1 C18 108.49(10)
C12 B1 C18 117.42(10)
C13 C12 C17 116.81(11)
C13 C12 B1 123.44(11)
C17 C12 B1 119.70(11)
C14 C13 C12 121.69(12)
C14 C13 H10 119.2
C12 C13 H10 119.2
C15 C14 C13 120.18(13)
C15 C14 H11 119.9
C13 C14 H11 119.9
C14 C15 C16 119.62(12)
C14 C15 H12 120.2
C16 C15 H12 120.2
C15 C16 C17 119.79(13)
C15 C16 H13 120.1
C17 C16 H13 120.1
C16 C17 C12 121.91(12)
C16 C17 H14 119.0
C12 C17 H14 119.0
C19 C18 C23 116.68(11)
C19 C18 B1 122.70(11)
C23 C18 B1 120.62(11)
C18 C19 C20 121.78(12)
C18 C19 H15 119.1
C20 C19 H15 119.1
C21 C20 C19 120.14(12)
C21 C20 H16 119.9
C19 C20 H16 119.9
C20 C21 C22 119.47(12)
C20 C21 H17 120.3
C22 C21 H17 120.3
C21 C22 C23 120.08(13)
C21 C22 H18 120.0
C23 C22 H18 120.0
C22 C23 C18 121.83(12)
C22 C23 H19 119.1
C18 C23 H19 119.1

loop_
_geom_bond_atom_site_label_1
_geom_bond_atom_site_label_2
_geom_bond_distance
C1 N1 1.3517(17)
C1 C2 1.375(2)
C1 H1 0.9500
C2 C3 1.400(2)
C2 H2 0.9500
C3 C4 1.3873(18)
C3 H3 0.9500
C4 N1 1.3720(18)
C4 C5 1.4349(17)
C5 O1 1.3100(15)
C5 C6 1.3893(19)
C6 C7 1.3922(18)
C6 H4 0.9500
C7 O2 1.3090(15)
C7 C8 1.4323(18)
C8 N2 1.3759(17)
C8 C9 1.3805(18)
C9 C10 1.3865(19)
C9 H5 0.9500
C10 C11 1.372(2)
C10 H6 0.9500
C11 N2 1.3611(19)
C11 H7 0.9500
N1 H8 0.8800
N2 H9 0.8800
O1 B1 1.5174(16)
O2 B1 1.5365(16)
B1 C12 1.6027(18)
B1 C18 1.6146(18)
C12 C13 1.3939(18)
C12 C17 1.3997(17)
C13 C14 1.3908(19)
C13 H10 0.9500
C14 C15 1.379(2)
C14 H11 0.9500
C15 C16 1.385(2)
C15 H12 0.9500
C16 C17 1.3884(18)
C16 H13 0.9500
C17 H14 0.9500
C18 C19 1.3971(17)
C18 C23 1.4015(19)
C19 C20 1.3980(18)
C19 H15 0.9500
C20 C21 1.378(2)
C20 H16 0.9500
C21 C22 1.388(2)
C21 H17 0.9500
C22 C23 1.3907(19)
C22 H18 0.9500
C23 H19 0.9500

loop_
_geom_torsion_atom_site_label_1
_geom_torsion_atom_site_label_2
_geom_torsion_atom_site_label_3
_geom_torsion_atom_site_label_4
_geom_torsion
N1 C1 C2 C3 0.22(16)
C1 C2 C3 C4 -0.25(16)
C2 C3 C4 N1 0.19(15)
C2 C3 C4 C5 -179.97(13)
N1 C4 C5 O1 -0.22(17)
C3 C4 C5 O1 179.95(12)
N1 C4 C5 C6 176.02(11)
C3 C4 C5 C6 -3.8(2)
O1 C5 C6 C7 7.92(18)
C4 C5 C6 C7 -168.08(11)
C5 C6 C7 O2 -12.74(18)
C5 C6 C7 C8 163.51(12)
O2 C7 C8 N2 -5.93(18)
C6 C7 C8 N2 177.59(12)
O2 C7 C8 C9 170.29(13)
C6 C7 C8 C9 -6.2(2)
N2 C8 C9 C10 -0.01(16)
C7 C8 C9 C10 -176.66(14)
C8 C9 C10 C11 0.11(18)
C9 C10 C11 N2 -0.17(18)
C2 C1 N1 C4 -0.10(15)
C3 C4 N1 C1 -0.06(15)
C5 C4 N1 C1 -179.92(11)
C10 C11 N2 C8 0.17(18)
C9 C8 N2 C11 -0.10(16)
C7 C8 N2 C11 176.91(13)
C6 C5 O1 B1 22.76(16)
C4 C5 O1 B1 -160.92(10)
C6 C7 O2 B1 -13.47(16)
C8 C7 O2 B1 169.99(10)
C5 O1 B1 O2 -43.85(13)
C5 O1 B1 C12 -157.82(10)
C5 O1 B1 C18 73.27(12)
C7 O2 B1 O1 39.34(13)
C7 O2 B1 C12 154.45(10)
C7 O2 B1 C18 -78.38(13)
O1 B1 C12 C13 -136.63(12)
O2 B1 C12 C13 109.23(13)
C18 B1 C12 C13 -12.41(17)
O1 B1 C12 C17 45.97(14)
O2 B1 C12 C17 -68.16(13)
C18 B1 C12 C17 170.19(11)
C17 C12 C13 C14 -0.10(18)
B1 C12 C13 C14 -177.56(12)
C12 C13 C14 C15 0.3(2)
C13 C14 C15 C16 -0.3(2)
C14 C15 C16 C17 0.1(2)
C15 C16 C17 C12 0.1(2)
C13 C12 C17 C16 -0.13(18)
B1 C12 C17 C16 177.44(12)
O1 B1 C18 C19 16.41(16)
O2 B1 C18 C19 132.34(12)
C12 B1 C18 C19 -107.13(14)
O1 B1 C18 C23 -163.51(12)
O2 B1 C18 C23 -47.58(15)
C12 B1 C18 C23 72.95(16)
C23 C18 C19 C20 1.46(19)
B1 C18 C19 C20 -178.47(11)
C18 C19 C20 C21 -0.37(19)
C19 C20 C21 C22 -1.3(2)
C20 C21 C22 C23 1.7(2)
C21 C22 C23 C18 -0.6(2)
C19 C18 C23 C22 -1.0(2)
B1 C18 C23 C22 178.95(13)
